data_4026916
loop_
_publ_author_name
'Mark A. Honey'
'Raffaele Pasceri'
'William Lewis'
'Christopher J. Moody'

_publ_section_title
;
 Diverse Trifluoromethyl Heterocycles from a Single Precursor
;
_journal_name_full 'Journal of Organic Chemistry'
_journal_page_first 1396
_journal_page_last 1405
_journal_paper_doi 10.1021/jo202201w
_journal_volume 77
_journal_year 2012
_chemical_formula_moiety 'C13 H11 Br F3 N O4'
_chemical_formula_sum 'C13 H11 Br F3 N O4'
_chemical_formula_weight 382.14
_chemical_name_systematic
; 
 ? 
;
_space_group_IT_number 2
_symmetry_cell_setting triclinic
_symmetry_space_group_name_Hall '-P 1'
_symmetry_space_group_name_H-M 'P -1'
_atom_sites_solution_hydrogens mixed
_atom_sites_solution_primary iterative
_atom_sites_solution_secondary difmap
_audit_creation_method 'enCIFer editing of SHELXL-97 created file'
_cell_angle_alpha 70.159(15)
_cell_angle_beta 62.394(15)
_cell_angle_gamma 83.144(13)
_cell_formula_units_Z 2
_cell_length_a 9.2599(13)
_cell_length_b 9.4971(15)
_cell_length_c 9.9419(16)
_cell_measurement_reflns_used 2970
_cell_measurement_temperature 90(2)
_cell_measurement_theta_max 74.83
_cell_measurement_theta_min 4.95
_cell_volume 728.0(2)
_computing_cell_refinement
;
CrysAlisPro, Agilent Technologies,
Version 1.171.35.11 (release 16-05-2011 CrysAlis171 .NET)
(compiled May 16 2011,17:55:39)
;
_computing_data_collection
;
CrysAlisPro, Agilent Technologies,
Version 1.171.35.11 (release 16-05-2011 CrysAlis171 .NET)
(compiled May 16 2011,17:55:39)
;
_computing_data_reduction
;
CrysAlisPro, Agilent Technologies,
Version 1.171.35.11 (release 16-05-2011 CrysAlis171 .NET)
(compiled May 16 2011,17:55:39)
;
_computing_molecular_graphics ' ? '
_computing_publication_material 'enCIFer(Allen et al.,2004);PLATON(Spek,2003)'
_computing_structure_refinement 'SHELXL97 (Sheldrick, 2008)'
_computing_structure_solution
;
  Olex2 1.1
  (compiled 2011.09.07 svn.r1971, GUI svn.r3853)
;
_diffrn_ambient_temperature 90(2)
_diffrn_detector_area_resol_mean 10.3613
_diffrn_measured_fraction_theta_full 0.980
_diffrn_measured_fraction_theta_max 0.937
_diffrn_measurement_device_type 'SuperNova, Single source at offset), Atlas'
_diffrn_measurement_method '\w scans'
_diffrn_radiation_monochromator mirror
_diffrn_radiation_source 'SuperNova (Cu) x-ray Source'
_diffrn_radiation_type 'Cu K\a'
_diffrn_radiation_wavelength 1.54184
_diffrn_reflns_av_R_equivalents 0.0255
_diffrn_reflns_av_sigmaI/netI 0.0226
_diffrn_reflns_limit_h_max 10
_diffrn_reflns_limit_h_min -11
_diffrn_reflns_limit_k_max 11
_diffrn_reflns_limit_k_min -11
_diffrn_reflns_limit_l_max 12
_diffrn_reflns_limit_l_min -12
_diffrn_reflns_number 4772
_diffrn_reflns_theta_full 67.50
_diffrn_reflns_theta_max 75.01
_diffrn_reflns_theta_min 4.96
_diffrn_standards_decay_% 0
_diffrn_standards_number 0
_exptl_absorpt_coefficient_mu 4.357
_exptl_absorpt_correction_T_max 1.000
_exptl_absorpt_correction_T_min 0.383
_exptl_absorpt_correction_type multi-scan
_exptl_absorpt_process_details
;
CrysAlisPro, Agilent Technologies,
Version 1.171.35.11 (release 16-05-2011 CrysAlis171 .NET)
(compiled May 16 2011,17:55:39)
empirical absorption correction using spherical harmonics,
 implemented in SCALE3 ABSPACK scaling algorithm.
;
_exptl_crystal_colour colourless
_exptl_crystal_density_diffrn 1.743
_exptl_crystal_description tablet
_exptl_crystal_F_000 380
_exptl_crystal_size_max 0.23
_exptl_crystal_size_mid 0.16
_exptl_crystal_size_min 0.05
_refine_diff_density_max 2.006
_refine_diff_density_min -1.174
_refine_diff_density_rms 0.137
_refine_ls_extinction_method none
_refine_ls_goodness_of_fit_ref 1.097
_refine_ls_hydrogen_treatment constr
_refine_ls_matrix_type full
_refine_ls_number_parameters 201
_refine_ls_number_reflns 2815
_refine_ls_number_restraints 0
_refine_ls_restrained_S_all 1.097
_refine_ls_R_factor_all 0.0535
_refine_ls_R_factor_gt 0.0520
_refine_ls_shift/su_max 0.000
_refine_ls_shift/su_mean 0.000
_refine_ls_structure_factor_coef Fsqd
_refine_ls_weighting_details 'calc w=1/[\s^2^(Fo^2^)+(0.1108P)^2^+0.8024P] where P=(Fo^2^+2Fc^2^)/3'
_refine_ls_weighting_scheme calc
_refine_ls_wR_factor_gt 0.1478
_refine_ls_wR_factor_ref 0.1512
_reflns_number_gt 2682
_reflns_number_total 2815
_reflns_threshold_expression I>2\s(I)
_cod_data_source_file jo202201w_si_002_3b.cif
_cod_data_source_block RPCJME
_cod_database_code 4026916
_nottingham_internal_coll_name RPCJME
_nottingham_internal_coll_number 10518
_nottingham_internal_coll_client RP/CJM
_nottingham_internal_coll_type custom
_nottingham_internal_coll_frame_time '12.0000 and 3.0000'
_nottingham_internal_coll_frame_width 1.0000
_nottingham_internal_coll_frame_method '\w scans'
_nottingham_internal_coll_user WL
_nottingham_internal_coll_date 23/6/2011
_nottingham_internal_process_user WL
_nottingham_internal_process_date 27/06/2011
_nottingham_internal_solution_user wl
_nottingham_internal_solution_date 27/6/2011
_nottingham_internal_refinement_user wl
_nottingham_internal_refinement_date 11/10/2011
_nottingham_internal_validation_user wl
_nottingham_internal_validation_date 12/10/2011
_nottingham_internal_archive_date 12/10/2011

loop_
_symmetry_equiv_pos_as_xyz
'x, y, z'
'-x, -y, -z'

loop_
_atom_site_label
_atom_site_type_symbol
_atom_site_fract_x
_atom_site_fract_y
_atom_site_fract_z
_atom_site_U_iso_or_equiv
_atom_site_adp_type
_atom_site_occupancy
_atom_site_symmetry_multiplicity
_atom_site_calc_flag
_atom_site_refinement_flags
O1 O 0.3457(3) 0.0471(3) 0.6034(3) 0.0243(5) Uani 1 1 d .
C2 C 0.1864(4) 0.0761(4) 0.6676(4) 0.0206(6) Uani 1 1 d .
N3 N 0.0938(4) -0.0039(3) 0.8120(3) 0.0227(6) Uani 1 1 d .
C4 C 0.1996(4) -0.1028(4) 0.8727(4) 0.0220(7) Uani 1 1 d .
C5 C 0.3664(4) -0.0816(4) 0.7215(4) 0.0232(7) Uani 1 1 d .
H5 H 0.3872 -0.1716 0.6855 0.028 Uiso 1 1 calc R
C6 C 0.1291(4) 0.1933(4) 0.5631(4) 0.0229(7) Uani 1 1 d .
C7 C 0.2151(4) 0.3292(4) 0.4568(4) 0.0233(7) Uani 1 1 d .
C8 C 0.1574(5) 0.4310(4) 0.3555(4) 0.0260(7) Uani 1 1 d .
H8 H 0.2180 0.5217 0.2812 0.031 Uiso 1 1 calc R
C9 C 0.0108(5) 0.3982(4) 0.3645(4) 0.0285(8) Uani 1 1 d .
H9 H -0.0289 0.4670 0.2956 0.034 Uiso 1 1 calc R
C10 C -0.0786(5) 0.2665(4) 0.4723(4) 0.0269(7) Uani 1 1 d .
H10 H -0.1798 0.2463 0.4783 0.032 Uiso 1 1 calc R
C11 C -0.0208(4) 0.1635(4) 0.5722(4) 0.0252(7) Uani 1 1 d .
H11 H -0.0826 0.0733 0.6464 0.030 Uiso 1 1 calc R
Br12 Br 0.40357(4) 0.38962(4) 0.45589(4) 0.02824(19) Uani 1 1 d .
O13 O 0.2128(3) -0.0642(3) 0.9893(3) 0.0235(5) Uani 1 1 d .
H13 H 0.1214 -0.0402 1.0499 0.035 Uiso 1 1 calc R
C14 C 0.1291(5) -0.2642(4) 0.9433(4) 0.0268(7) Uani 1 1 d .
F15 F 0.2232(3) -0.3612(2) 0.9937(3) 0.0324(5) Uani 1 1 d .
F16 F -0.0194(3) -0.2784(2) 1.0702(2) 0.0308(5) Uani 1 1 d .
F17 F 0.1107(3) -0.3064(3) 0.8365(3) 0.0368(5) Uani 1 1 d .
C18 C 0.5079(4) -0.0508(4) 0.7475(4) 0.0235(7) Uani 1 1 d .
O19 O 0.5779(3) 0.0672(3) 0.6954(3) 0.0317(6) Uani 1 1 d .
O20 O 0.5359(3) -0.1792(3) 0.8390(3) 0.0263(5) Uani 1 1 d .
C21 C 0.6510(5) -0.1728(5) 0.8991(5) 0.0301(8) Uani 1 1 d .
H21A H 0.6486 -0.0746 0.9143 0.036 Uiso 1 1 calc R
H21B H 0.7632 -0.1865 0.8223 0.036 Uiso 1 1 calc R
C22 C 0.5998(6) -0.2965(5) 1.0559(5) 0.0372(9) Uani 1 1 d .
H22A H 0.5985 -0.3925 1.0398 0.056 Uiso 1 1 calc R
H22B H 0.4903 -0.2793 1.1321 0.056 Uiso 1 1 calc R
H22C H 0.6769 -0.2986 1.0984 0.056 Uiso 1 1 calc R

loop_
_atom_site_aniso_label
_atom_site_aniso_U_11
_atom_site_aniso_U_22
_atom_site_aniso_U_33
_atom_site_aniso_U_23
_atom_site_aniso_U_13
_atom_site_aniso_U_12
O1 0.0218(12) 0.0308(13) 0.0111(10) -0.0013(9) -0.0038(9) 0.0009(10)
C2 0.0200(15) 0.0275(16) 0.0126(14) -0.0069(12) -0.0056(12) 0.0007(12)
N3 0.0242(14) 0.0308(14) 0.0129(12) -0.0055(11) -0.0091(11) 0.0006(12)
C4 0.0206(15) 0.0319(17) 0.0131(14) -0.0069(12) -0.0076(12) 0.0014(13)
C5 0.0251(17) 0.0290(17) 0.0118(14) -0.0046(12) -0.0073(13) 0.0035(13)
C6 0.0262(16) 0.0294(17) 0.0128(14) -0.0071(12) -0.0089(13) 0.0037(13)
C7 0.0260(16) 0.0282(17) 0.0134(14) -0.0053(12) -0.0065(12) -0.0049(13)
C8 0.0304(18) 0.0255(16) 0.0173(15) -0.0029(12) -0.0088(14) -0.0030(13)
C9 0.037(2) 0.0314(18) 0.0186(16) -0.0037(14) -0.0165(15) 0.0013(15)
C10 0.0256(17) 0.0368(19) 0.0195(15) -0.0061(14) -0.0127(14) -0.0004(14)
C11 0.0268(17) 0.0297(17) 0.0136(14) -0.0024(12) -0.0072(13) -0.0028(13)
Br12 0.0274(3) 0.0309(3) 0.0269(3) -0.00674(17) -0.01348(19) -0.00281(17)
O13 0.0202(11) 0.0369(13) 0.0129(10) -0.0085(9) -0.0068(9) 0.0014(10)
C14 0.0296(18) 0.0331(18) 0.0146(14) -0.0027(13) -0.0103(14) -0.0017(14)
F15 0.0340(12) 0.0297(11) 0.0272(11) -0.0015(8) -0.0147(9) 0.0035(9)
F16 0.0247(11) 0.0336(11) 0.0210(10) 0.0012(8) -0.0048(8) -0.0073(9)
F17 0.0522(15) 0.0368(12) 0.0256(11) -0.0050(9) -0.0216(11) -0.0100(10)
C18 0.0198(16) 0.0332(18) 0.0117(14) -0.0062(13) -0.0032(12) 0.0016(14)
O19 0.0284(13) 0.0344(14) 0.0255(13) -0.0023(10) -0.0101(11) -0.0058(11)
O20 0.0257(12) 0.0314(12) 0.0220(12) -0.0061(10) -0.0124(10) 0.0002(10)
C21 0.0267(18) 0.037(2) 0.0268(18) -0.0071(15) -0.0142(15) -0.0005(15)
C22 0.041(2) 0.041(2) 0.035(2) -0.0031(17) -0.0259(18) -0.0030(17)

loop_
_atom_type_symbol
_atom_type_description
_atom_type_scat_dispersion_real
_atom_type_scat_dispersion_imag
_atom_type_scat_source
C C 0.0181 0.0091 'International Tables Vol C Tables 4.2.6.8 and 6.1.1.4'
H H 0.0000 0.0000 'International Tables Vol C Tables 4.2.6.8 and 6.1.1.4'
N N 0.0311 0.0180 'International Tables Vol C Tables 4.2.6.8 and 6.1.1.4'
O O 0.0492 0.0322 'International Tables Vol C Tables 4.2.6.8 and 6.1.1.4'
F F 0.0727 0.0534 'International Tables Vol C Tables 4.2.6.8 and 6.1.1.4'
Br Br -0.6763 1.2805 'International Tables Vol C Tables 4.2.6.8 and 6.1.1.4'

loop_
_geom_angle_atom_site_label_1
_geom_angle_atom_site_label_2
_geom_angle_atom_site_label_3
_geom_angle
C2 O1 C5 106.4(2)
N3 C2 O1 118.1(3)
N3 C2 C6 124.6(3)
O1 C2 C6 117.2(3)
C2 N3 C4 106.9(3)
O13 C4 N3 112.2(3)
O13 C4 C14 109.4(3)
N3 C4 C14 108.6(3)
O13 C4 C5 111.0(3)
N3 C4 C5 103.7(2)
C14 C4 C5 111.8(3)
O1 C5 C18 110.1(3)
O1 C5 C4 103.5(3)
C18 C5 C4 112.9(3)
O1 C5 H5 110.0
C18 C5 H5 110.0
C4 C5 H5 110.0
C7 C6 C11 119.0(3)
C7 C6 C2 124.1(3)
C11 C6 C2 116.9(3)
C8 C7 C6 120.7(3)
C8 C7 Br12 117.3(3)
C6 C7 Br12 121.8(3)
C9 C8 C7 119.3(3)
C9 C8 H8 120.4
C7 C8 H8 120.4
C10 C9 C8 120.8(3)
C10 C9 H9 119.6
C8 C9 H9 119.6
C9 C10 C11 120.3(3)
C9 C10 H10 119.9
C11 C10 H10 119.9
C10 C11 C6 119.9(3)
C10 C11 H11 120.1
C6 C11 H11 120.1
C4 O13 H13 109.5
F15 C14 F17 107.7(3)
F15 C14 F16 107.3(3)
F17 C14 F16 107.1(3)
F15 C14 C4 111.9(3)
F17 C14 C4 111.9(3)
F16 C14 C4 110.8(3)
O19 C18 O20 127.3(3)
O19 C18 C5 125.4(3)
O20 C18 C5 107.3(3)
C18 O20 C21 117.1(3)
O20 C21 C22 106.9(3)
O20 C21 H21A 110.3
C22 C21 H21A 110.3
O20 C21 H21B 110.3
C22 C21 H21B 110.3
H21A C21 H21B 108.6
C21 C22 H22A 109.5
C21 C22 H22B 109.5
H22A C22 H22B 109.5
C21 C22 H22C 109.5
H22A C22 H22C 109.5
H22B C22 H22C 109.5

loop_
_geom_bond_atom_site_label_1
_geom_bond_atom_site_label_2
_geom_bond_distance
O1 C2 1.345(4)
O1 C5 1.445(4)
C2 N3 1.283(4)
C2 C6 1.478(4)
N3 C4 1.466(4)
C4 O13 1.388(4)
C4 C14 1.534(5)
C4 C5 1.550(4)
C5 C18 1.525(5)
C5 H5 1.0000
C6 C7 1.399(5)
C6 C11 1.406(5)
C7 C8 1.396(5)
C7 Br12 1.896(4)
C8 C9 1.385(5)
C8 H8 0.9500
C9 C10 1.383(5)
C9 H9 0.9500
C10 C11 1.392(5)
C10 H10 0.9500
C11 H11 0.9500
O13 H13 0.8400
C14 F15 1.327(4)
C14 F17 1.337(4)
C14 F16 1.350(4)
C18 O19 1.189(5)
C18 O20 1.331(4)
O20 C21 1.459(4)
C21 C22 1.496(5)
C21 H21A 0.9900
C21 H21B 0.9900
C22 H22A 0.9800
C22 H22B 0.9800
C22 H22C 0.9800

loop_
_geom_torsion_atom_site_label_1
_geom_torsion_atom_site_label_2
_geom_torsion_atom_site_label_3
_geom_torsion_atom_site_label_4
_geom_torsion
C5 O1 C2 N3 3.6(4)
C5 O1 C2 C6 -173.4(3)
O1 C2 N3 C4 4.6(4)
C6 C2 N3 C4 -178.7(3)
C2 N3 C4 O13 109.9(3)
C2 N3 C4 C14 -129.1(3)
C2 N3 C4 C5 -10.0(3)
C2 O1 C5 C18 -130.4(3)
C2 O1 C5 C4 -9.4(3)
O13 C4 C5 O1 -109.0(3)
N3 C4 C5 O1 11.7(3)
C14 C4 C5 O1 128.5(3)
O13 C4 C5 C18 10.1(4)
N3 C4 C5 C18 130.8(3)
C14 C4 C5 C18 -112.4(3)
N3 C2 C6 C7 141.8(4)
O1 C2 C6 C7 -41.4(5)
N3 C2 C6 C11 -38.6(5)
O1 C2 C6 C11 138.1(3)
C11 C6 C7 C8 -3.1(5)
C2 C6 C7 C8 176.4(3)
C11 C6 C7 Br12 171.9(2)
C2 C6 C7 Br12 -8.6(5)
C6 C7 C8 C9 2.0(5)
Br12 C7 C8 C9 -173.2(3)
C7 C8 C9 C10 0.1(5)
C8 C9 C10 C11 -1.0(6)
C9 C10 C11 C6 -0.2(5)
C7 C6 C11 C10 2.2(5)
C2 C6 C11 C10 -177.4(3)
O13 C4 C14 F15 -60.3(4)
N3 C4 C14 F15 177.0(3)
C5 C4 C14 F15 63.2(4)
O13 C4 C14 F17 178.8(3)
N3 C4 C14 F17 56.0(4)
C5 C4 C14 F17 -57.8(4)
O13 C4 C14 F16 59.4(4)
N3 C4 C14 F16 -63.4(3)
C5 C4 C14 F16 -177.2(3)
O1 C5 C18 O19 9.1(4)
C4 C5 C18 O19 -106.1(4)
O1 C5 C18 O20 -171.3(3)
C4 C5 C18 O20 73.5(3)
O19 C18 O20 C21 8.1(5)
C5 C18 O20 C21 -171.5(3)
C18 O20 C21 C22 150.5(3)
